data_1557522
loop_
_publ_author_name
'Yang, Zi-Ni'
'Su, Bao-Jun'
'Wang, Ya-Qi'
'Liao, Hai-Bing'
'Chen, Zhen-Feng'
'Liang, Dong'

_publ_section_title
;
 Isolation, Absolute Configuration, and Biological Activities of Chebulic
 Acid and Brevifolincarboxylic Acid Derivatives from Euphorbia hirta
;
_journal_name_full 'Journal of Natural Products'
_journal_paper_doi 10.1021/acs.jnatprod.9b00877
_journal_year 2020
_chemical_absolute_configuration ad
_chemical_formula_moiety 'C19 H20 O11'
_chemical_formula_sum 'C19 H20 O11'
_chemical_formula_weight 424.35
_space_group_crystal_system orthorhombic
_space_group_IT_number 19
_space_group_name_Hall 'P 2ac 2ab'
_space_group_name_H-M_alt 'P 21 21 21'
_atom_sites_solution_hydrogens geom
_atom_sites_solution_primary dual
_audit_creation_date 2019-01-18
_audit_creation_method
;
Olex2 1.2
(compiled 2018.05.29 svn.r3508 for OlexSys, GUI svn.r5506)
;
_cell_angle_alpha 90
_cell_angle_beta 90
_cell_angle_gamma 90
_cell_formula_units_Z 4
_cell_length_a 7.72414(16)
_cell_length_b 9.75163(17)
_cell_length_c 26.1754(4)
_cell_measurement_reflns_used 7388
_cell_measurement_temperature 100.00(10)
_cell_measurement_theta_max 73.2570
_cell_measurement_theta_min 3.3280
_cell_volume 1971.61(6)
_computing_cell_refinement 'CrysAlisPro 1.171.38.43f (Rigaku OD, 2015)'
_computing_data_collection 'CrysAlisPro 1.171.38.43f (Rigaku OD, 2015)'
_computing_data_reduction 'CrysAlisPro 1.171.38.43f (Rigaku OD, 2015)'
_computing_molecular_graphics 'Olex2 (Dolomanov et al., 2009)'
_computing_publication_material 'Olex2 (Dolomanov et al., 2009)'
_computing_structure_refinement 'ShelXL (Sheldrick, 2015)'
_computing_structure_solution 'ShelXT (Sheldrick, 2015)'
_diffrn_ambient_environment N~2~
_diffrn_ambient_temperature 100.00(10)
_diffrn_detector 'CCD plate'
_diffrn_detector_area_resol_mean 5.2684
_diffrn_detector_type AtlasS2
_diffrn_measured_fraction_theta_full 1.000
_diffrn_measured_fraction_theta_max 0.981
_diffrn_measurement_details
;
List of Runs (angles in degrees, time in seconds):

  # Type    Start    End  Width  t~exp~   \w     \q     \k     \f   Frames
--------------------------------------------------------------------------
  1  \w    -65.00  34.00   1.00    1.00    --  -40.92  37.00 -90.00   99
  2  \w    -35.00  74.00   1.00    1.00    --   40.92 -77.00  60.00  109
  3  \w     23.00  97.00   1.00    1.00    --   40.92-125.00-120.00   74
  4  \w     81.00 178.00   1.00    1.00    --  106.95  45.00 -90.00   97
  5  \w     74.00 178.00   1.00    1.00    --  106.95  77.00-180.00  104
  6  \w     34.00 133.00   1.00    1.00    --  106.95 -45.00  30.00   99
  7  \w     94.00 178.00   1.00    1.00    --  106.95 125.00 150.00   84
  8  \w     81.00 178.00   1.00    1.00    --  106.95  45.00  90.00   97
  9  \w   -117.00  -8.00   1.00    1.00    --  -40.92 -77.00 150.00  109
 10  \w   -113.00 -13.00   1.00    1.00    --  -40.92 -57.00 -30.00  100
 11  \w     74.00 152.00   1.00    1.00    --  106.95  77.00   0.00   78
;
_diffrn_measurement_device 'four-circle diffractometer'
_diffrn_measurement_device_type 'SuperNova, Dual, Cu at zero, AtlasS2'
_diffrn_measurement_method '\w scans'
_diffrn_orient_matrix_type 'CrysAlisPro convention (1999,Acta A55,543-557)'
_diffrn_orient_matrix_UB_11 -0.0002583000
_diffrn_orient_matrix_UB_12 -0.1493081000
_diffrn_orient_matrix_UB_13 -0.0192008000
_diffrn_orient_matrix_UB_21 -0.1703424000
_diffrn_orient_matrix_UB_22 0.0270192000
_diffrn_orient_matrix_UB_23 -0.0289691000
_diffrn_orient_matrix_UB_31 0.1038337000
_diffrn_orient_matrix_UB_32 0.0439531000
_diffrn_orient_matrix_UB_33 -0.0474862000
_diffrn_radiation_monochromator mirror
_diffrn_radiation_probe x-ray
_diffrn_radiation_type CuK\a
_diffrn_radiation_wavelength 1.54184
_diffrn_reflns_av_R_equivalents 0.0263
_diffrn_reflns_av_unetI/netI 0.0240
_diffrn_reflns_Laue_measured_fraction_full 1.000
_diffrn_reflns_Laue_measured_fraction_max 0.981
_diffrn_reflns_limit_h_max 8
_diffrn_reflns_limit_h_min -9
_diffrn_reflns_limit_k_max 11
_diffrn_reflns_limit_k_min -11
_diffrn_reflns_limit_l_max 31
_diffrn_reflns_limit_l_min -31
_diffrn_reflns_number 11250
_diffrn_reflns_point_group_measured_fraction_full 1.000
_diffrn_reflns_point_group_measured_fraction_max 0.970
_diffrn_reflns_theta_full 67.684
_diffrn_reflns_theta_max 73.626
_diffrn_reflns_theta_min 3.377
_diffrn_source 'micro-focus sealed X-ray tube'
_diffrn_source_type 'SuperNova (Cu) X-ray Source'
_exptl_absorpt_coefficient_mu 1.028
_exptl_absorpt_correction_T_max 1.00000
_exptl_absorpt_correction_T_min 0.56185
_exptl_absorpt_correction_type multi-scan
_exptl_absorpt_process_details
;
CrysAlisPro 1.171.38.43f (Rigaku Oxford Diffraction, 2015)
Empirical absorption correction using spherical harmonics,
 implemented in SCALE3 ABSPACK scaling algorithm.
;
_exptl_crystal_colour colourless
_exptl_crystal_colour_primary colourless
_exptl_crystal_density_diffrn 1.430
_exptl_crystal_description block
_exptl_crystal_F_000 888
_exptl_crystal_size_max 0.14
_exptl_crystal_size_mid 0.12
_exptl_crystal_size_min 0.11
_refine_diff_density_max 0.690
_refine_diff_density_min -0.251
_refine_diff_density_rms 0.054
_refine_ls_abs_structure_details
;
 Flack x determined using 1544 quotients [(I+)-(I-)]/[(I+)+(I-)]
 (Parsons, Flack and Wagner, Acta Cryst. B69 (2013) 249-259).
;
_refine_ls_abs_structure_Flack 0.00(8)
_refine_ls_extinction_method none
_refine_ls_goodness_of_fit_ref 1.070
_refine_ls_hydrogen_treatment constr
_refine_ls_matrix_type full
_refine_ls_number_parameters 277
_refine_ls_number_reflns 3871
_refine_ls_number_restraints 0
_refine_ls_restrained_S_all 1.070
_refine_ls_R_factor_all 0.0383
_refine_ls_R_factor_gt 0.0379
_refine_ls_shift/su_max 0.000
_refine_ls_shift/su_mean 0.000
_refine_ls_structure_factor_coef Fsqd
_refine_ls_weighting_details 'w=1/[\s^2^(Fo^2^)+(0.0538P)^2^+0.8383P] where P=(Fo^2^+2Fc^2^)/3'
_refine_ls_weighting_scheme calc
_refine_ls_wR_factor_gt 0.1003
_refine_ls_wR_factor_ref 0.1008
_reflns_Friedel_coverage 0.711
_reflns_Friedel_fraction_full 0.999
_reflns_Friedel_fraction_max 0.954
_reflns_number_gt 3814
_reflns_number_total 3871
_reflns_threshold_expression 'I > 2\s(I)'
_cod_data_source_file np9b00877_si_003.cif
_cod_data_source_block ehl-37
_cod_database_code 1557522
_shelx_shelxl_version_number 2018/3
_shelx_space_group_comment
;
The symmetry employed for this shelxl refinement is uniquely defined
by the following loop, which should always be used as a source of
symmetry information in preference to the above space-group names.
They are only intended as comments.
;
_reflns_odcompleteness_completeness 99.95
_reflns_odcompleteness_iscentric 1
_reflns_odcompleteness_theta 66.97
_olex2_refinement_description
;
1. Fixed Uiso
 At 1.2 times of:
  All C(H) groups, All C(H,H) groups
 At 1.5 times of:
  All C(H,H,H) groups, All O(H) groups
2.a Ternary CH refined with riding coordinates:
 C3(H3A), C4(H4A)
2.b Secondary CH2 refined with riding coordinates:
 C1'(H1'A,H1'B), C4'(H4'A,H4'B)
2.c Aromatic/amide H refined with riding coordinates:
 C8(H8), C12(H12)
2.d Idealised Me refined as rotating group:
 C5'(H5'A,H5'B,H5'C), C3'(H3'A,H3'B,H3'C), C2'(H2'A,H2'B,H2'C)
2.e Idealised tetrahedral OH refined as rotating group:
 O5(H5), O3(H3), O4(H4)
;
_olex2_date_sample_data_collection 2019-01-17
_olex2_submission_special_instructions 'No special instructions were received'
_oxdiff_exptl_absorpt_empirical_details
;
Empirical correction (ABSPACK) includes:
- Absorption correction using spherical harmonics
- Frame scaling
;
_oxdiff_exptl_absorpt_empirical_full_max 7.171
_oxdiff_exptl_absorpt_empirical_full_min 0.623

loop_
_space_group_symop_operation_xyz
'x, y, z'
'-x+1/2, -y, z+1/2'
'-x, y+1/2, -z+1/2'
'x+1/2, -y+1/2, -z'

loop_
_atom_site_label
_atom_site_type_symbol
_atom_site_fract_x
_atom_site_fract_y
_atom_site_fract_z
_atom_site_U_iso_or_equiv
_atom_site_adp_type
_atom_site_occupancy
_atom_site_site_symmetry_order
_atom_site_calc_flag
_atom_site_refinement_flags_posn
_atom_site_refinement_flags_adp
_atom_site_refinement_flags_occupancy
_atom_site_disorder_assembly
_atom_site_disorder_group
O2 O 0.4818(2) 0.43185(17) 0.30156(6) 0.0205(4) Uani 1 1 d . . . . .
O002 O 0.5762(2) 0.60454(19) 0.25489(7) 0.0227(4) Uani 1 1 d . . . . .
O5 O 0.3335(3) 1.03275(17) 0.34147(7) 0.0241(4) Uani 1 1 d . . . . .
H5 H 0.362724 1.048828 0.311955 0.036 Uiso 1 1 calc GR . . . .
O3 O 0.2080(3) 0.66164(18) 0.45285(7) 0.0257(4) Uani 1 1 d . . . . .
H3 H 0.180183 0.726270 0.471131 0.039 Uiso 1 1 calc GR . . . .
O4 O 0.2076(3) 0.93651(17) 0.43247(7) 0.0237(4) Uani 1 1 d . . . . .
H4 H 0.225123 1.016111 0.423800 0.036 Uiso 1 1 calc GR . . . .
O8 O 0.3262(3) 0.21201(19) 0.43965(7) 0.0263(4) Uani 1 1 d . . . . .
O7 O 0.7640(3) 0.63590(19) 0.38326(8) 0.0296(5) Uani 1 1 d . . . . .
O11 O 0.0591(3) 0.3165(2) 0.33052(8) 0.0313(5) Uani 1 1 d . . . . .
O9 O 0.6117(3) 0.2132(2) 0.45504(9) 0.0351(5) Uani 1 1 d . . . . .
O6 O 0.6522(3) 0.7229(2) 0.45535(8) 0.0353(5) Uani 1 1 d . . . . .
O10 O 0.1477(3) 0.4688(2) 0.27177(9) 0.0408(6) Uani 1 1 d . . . . .
C9 C 0.4101(3) 0.6629(2) 0.32788(9) 0.0159(5) Uani 1 1 d . . . . .
C7 C 0.3412(3) 0.8946(2) 0.35018(9) 0.0171(5) Uani 1 1 d . . . . .
C6 C 0.2767(3) 0.8498(2) 0.39695(9) 0.0177(5) Uani 1 1 d . . . . .
C1 C 0.4921(3) 0.5683(2) 0.29172(9) 0.0174(5) Uani 1 1 d . . . . .
C10 C 0.3439(3) 0.6151(2) 0.37439(9) 0.0164(5) Uani 1 1 d . . . . .
C8 C 0.4090(3) 0.8023(3) 0.31546(9) 0.0176(5) Uani 1 1 d . . . . .
H8 H 0.453063 0.832411 0.284361 0.021 Uiso 1 1 calc R . . . .
C5 C 0.2760(3) 0.7099(3) 0.40853(9) 0.0185(5) Uani 1 1 d . . . . .
C3 C 0.3473(3) 0.3851(2) 0.33512(9) 0.0189(5) Uani 1 1 d . . . . .
H3A H 0.368303 0.288056 0.342603 0.023 Uiso 1 1 calc R . . . .
C14 C 0.4654(4) 0.2691(3) 0.43947(9) 0.0236(6) Uani 1 1 d . . . . .
C4 C 0.3452(3) 0.4638(2) 0.38615(9) 0.0174(5) Uani 1 1 d . . . . .
H4A H 0.235484 0.442248 0.403152 0.021 Uiso 1 1 calc R . . . .
C13 C 0.6773(4) 0.6281(3) 0.42660(11) 0.0270(6) Uani 1 1 d . . . . .
C11 C 0.4895(4) 0.4144(2) 0.42080(9) 0.0205(5) Uani 1 1 d . . . . .
C15 C 0.1739(4) 0.3964(3) 0.30779(10) 0.0246(6) Uani 1 1 d . . . . .
C12 C 0.6260(4) 0.4828(3) 0.43785(10) 0.0278(6) Uani 1 1 d . . . . .
H12 H 0.699322 0.434645 0.459553 0.033 Uiso 1 1 calc R . . . .
C1' C 0.8311(4) 0.7731(3) 0.37127(13) 0.0352(7) Uani 1 1 d . . . . .
H1'A H 0.911232 0.803173 0.397505 0.042 Uiso 1 1 calc R . . . .
H1'B H 0.737082 0.838736 0.369063 0.042 Uiso 1 1 calc R . . . .
C5' C -0.2035(4) 0.1912(4) 0.33010(15) 0.0450(8) Uani 1 1 d . . . . .
H5'A H -0.320319 0.187175 0.317642 0.067 Uiso 1 1 calc GR . . . .
H5'B H -0.204584 0.195747 0.366737 0.067 Uiso 1 1 calc GR . . . .
H5'C H -0.141906 0.110687 0.319402 0.067 Uiso 1 1 calc GR . . . .
C4' C -0.1166(4) 0.3149(4) 0.30926(16) 0.0467(9) Uani 1 1 d . . . . .
H4'A H -0.112444 0.310810 0.272258 0.056 Uiso 1 1 calc R . . . .
H4'B H -0.178911 0.397079 0.319215 0.056 Uiso 1 1 calc R . . . .
C3' C 0.6038(6) 0.0744(3) 0.47445(16) 0.0506(10) Uani 1 1 d . . . . .
H3'A H 0.551177 0.015928 0.449371 0.076 Uiso 1 1 calc GR . . . .
H3'B H 0.536233 0.072759 0.505221 0.076 Uiso 1 1 calc GR . . . .
H3'C H 0.718839 0.042490 0.481638 0.076 Uiso 1 1 calc GR . . . .
C2' C 0.9202(5) 0.7609(4) 0.32165(14) 0.0434(8) Uani 1 1 d . . . . .
H2'A H 0.839563 0.730133 0.296203 0.065 Uiso 1 1 calc GR . . . .
H2'B H 1.013147 0.695982 0.324510 0.065 Uiso 1 1 calc GR . . . .
H2'C H 0.965919 0.848641 0.311932 0.065 Uiso 1 1 calc GR . . . .

loop_
_atom_site_aniso_label
_atom_site_aniso_U_11
_atom_site_aniso_U_22
_atom_site_aniso_U_33
_atom_site_aniso_U_23
_atom_site_aniso_U_13
_atom_site_aniso_U_12
O2 0.0268(10) 0.0139(8) 0.0210(8) -0.0033(6) 0.0039(7) 0.0015(7)
O002 0.0269(10) 0.0207(9) 0.0204(8) -0.0017(7) 0.0051(7) -0.0007(8)
O5 0.0406(11) 0.0106(8) 0.0210(8) 0.0020(6) 0.0091(8) 0.0001(8)
O3 0.0461(12) 0.0125(8) 0.0185(8) 0.0010(7) 0.0120(8) -0.0004(8)
O4 0.0382(11) 0.0106(8) 0.0225(9) -0.0011(6) 0.0109(8) 0.0000(8)
O8 0.0355(11) 0.0150(8) 0.0285(10) 0.0011(7) 0.0005(8) -0.0025(8)
O7 0.0295(10) 0.0191(10) 0.0401(11) 0.0014(8) -0.0057(9) -0.0030(8)
O11 0.0247(10) 0.0327(11) 0.0366(11) 0.0064(9) -0.0044(9) -0.0049(8)
O9 0.0403(12) 0.0203(10) 0.0448(12) 0.0047(9) -0.0155(10) 0.0022(9)
O6 0.0524(13) 0.0218(10) 0.0316(11) -0.0051(8) -0.0145(10) -0.0030(10)
O10 0.0466(14) 0.0370(12) 0.0388(12) 0.0145(10) -0.0207(11) -0.0135(11)
C9 0.0174(11) 0.0146(11) 0.0156(10) -0.0006(9) -0.0011(9) -0.0008(9)
C7 0.0203(11) 0.0115(11) 0.0196(11) 0.0020(9) 0.0006(9) -0.0009(9)
C6 0.0205(12) 0.0140(11) 0.0187(11) -0.0026(9) 0.0028(9) 0.0004(9)
C1 0.0201(12) 0.0155(11) 0.0165(10) -0.0012(8) -0.0031(9) -0.0005(10)
C10 0.0190(11) 0.0124(11) 0.0177(11) 0.0004(9) -0.0014(9) -0.0024(10)
C8 0.0204(11) 0.0167(12) 0.0156(11) 0.0014(9) 0.0012(9) -0.0020(10)
C5 0.0243(12) 0.0153(11) 0.0160(11) 0.0027(9) 0.0027(10) -0.0003(10)
C3 0.0241(12) 0.0119(11) 0.0208(11) -0.0008(9) 0.0004(10) 0.0003(10)
C14 0.0353(15) 0.0183(12) 0.0172(12) -0.0008(9) -0.0009(10) 0.0046(11)
C4 0.0225(12) 0.0117(11) 0.0180(11) 0.0001(9) 0.0009(9) 0.0011(10)
C13 0.0312(14) 0.0203(13) 0.0293(13) 0.0006(10) -0.0124(12) -0.0023(12)
C11 0.0284(13) 0.0141(11) 0.0191(11) -0.0014(8) -0.0022(10) 0.0022(10)
C15 0.0298(14) 0.0166(12) 0.0273(13) -0.0023(10) -0.0041(11) -0.0051(11)
C12 0.0384(16) 0.0194(13) 0.0257(13) 0.0002(10) -0.0077(11) 0.0000(12)
C1' 0.0253(14) 0.0234(15) 0.0569(19) 0.0054(13) -0.0065(14) -0.0070(12)
C5' 0.0274(16) 0.0414(18) 0.066(2) -0.0137(17) 0.0038(16) -0.0077(14)
C4' 0.0264(16) 0.052(2) 0.062(2) 0.0092(18) -0.0141(15) -0.0098(15)
C3' 0.062(2) 0.0233(16) 0.067(2) 0.0144(15) -0.026(2) 0.0054(16)
C2' 0.0368(17) 0.0433(19) 0.0501(19) 0.0089(16) -0.0054(16) -0.0068(15)

loop_
_atom_type_symbol
_atom_type_description
_atom_type_scat_dispersion_real
_atom_type_scat_dispersion_imag
_atom_type_scat_source
C C 0.0181 0.0091 'International Tables Vol C Tables 4.2.6.8 and 6.1.1.4'
H H 0.0000 0.0000 'International Tables Vol C Tables 4.2.6.8 and 6.1.1.4'
O O 0.0492 0.0322 'International Tables Vol C Tables 4.2.6.8 and 6.1.1.4'

loop_
_geom_angle_atom_site_label_1
_geom_angle_atom_site_label_2
_geom_angle_atom_site_label_3
_geom_angle
_geom_angle_site_symmetry_1
_geom_angle_site_symmetry_3
_geom_angle_publ_flag
C1 O2 C3 118.04(19) . . ?
C13 O7 C1' 114.5(2) . . ?
C15 O11 C4' 117.1(2) . . ?
C14 O9 C3' 117.3(3) . . ?
C10 C9 C1 120.7(2) . . ?
C8 C9 C1 117.7(2) . . ?
C8 C9 C10 121.6(2) . . ?
O5 C7 C6 116.1(2) . . ?
O5 C7 C8 123.3(2) . . ?
C8 C7 C6 120.7(2) . . ?
O4 C6 C7 123.0(2) . . ?
O4 C6 C5 117.1(2) . . ?
C7 C6 C5 119.9(2) . . ?
O2 C1 C9 118.0(2) . . ?
O002 C1 O2 117.8(2) . . ?
O002 C1 C9 124.1(2) . . ?
C9 C10 C4 120.1(2) . . ?
C5 C10 C9 118.4(2) . . ?
C5 C10 C4 121.5(2) . . ?
C7 C8 C9 118.9(2) . . ?
O3 C5 C6 121.7(2) . . ?
O3 C5 C10 117.7(2) . . ?
C10 C5 C6 120.6(2) . . ?
O2 C3 C4 112.4(2) . . ?
O2 C3 C15 109.0(2) . . ?
C15 C3 C4 111.2(2) . . ?
O8 C14 O9 124.7(2) . . ?
O8 C14 C11 122.8(2) . . ?
O9 C14 C11 112.5(2) . . ?
C10 C4 C3 108.09(19) . . ?
C10 C4 C11 116.0(2) . . ?
C11 C4 C3 110.7(2) . . ?
O7 C13 C12 110.9(2) . . ?
O6 C13 O7 125.0(3) . . ?
O6 C13 C12 123.9(3) . . ?
C14 C11 C4 113.6(2) . . ?
C12 C11 C14 117.5(2) . . ?
C12 C11 C4 128.8(2) . . ?
O11 C15 C3 109.6(2) . . ?
O10 C15 O11 126.2(3) . . ?
O10 C15 C3 124.2(3) . . ?
C11 C12 C13 128.3(3) . . ?
O7 C1' C2' 106.2(3) . . ?
O11 C4' C5' 106.7(3) . . ?

loop_
_geom_bond_atom_site_label_1
_geom_bond_atom_site_label_2
_geom_bond_distance
_geom_bond_site_symmetry_2
_geom_bond_publ_flag
O2 C1 1.358(3) . ?
O2 C3 1.435(3) . ?
O002 C1 1.215(3) . ?
O5 C7 1.368(3) . ?
O3 C5 1.358(3) . ?
O4 C6 1.365(3) . ?
O8 C14 1.211(4) . ?
O7 C13 1.319(4) . ?
O7 C1' 1.468(3) . ?
O11 C15 1.321(3) . ?
O11 C4' 1.467(4) . ?
O9 C14 1.319(3) . ?
O9 C3' 1.447(4) . ?
O6 C13 1.207(4) . ?
O10 C15 1.195(3) . ?
C9 C1 1.465(3) . ?
C9 C10 1.400(3) . ?
C9 C8 1.397(3) . ?
C7 C6 1.392(3) . ?
C7 C8 1.382(3) . ?
C6 C5 1.397(3) . ?
C10 C5 1.389(3) . ?
C10 C4 1.508(3) . ?
C3 C4 1.540(3) . ?
C3 C15 1.522(4) . ?
C14 C11 1.511(3) . ?
C4 C11 1.515(3) . ?
C13 C12 1.500(4) . ?
C11 C12 1.325(4) . ?
C1' C2' 1.475(5) . ?
C5' C4' 1.485(5) . ?
